data_7005088
loop_
_publ_author_name
'Noh, Wontae'
'Girolami, Gregory S.'

_publ_section_title
;
 Rhenium oxohalides: synthesis and crystal structures of ReO3Cl(THF)2,
 ReOCl4(THF), Re2O3Cl6(THF)2, and Re2O3Cl6(H2O)2.
;
_journal_issue 6
_journal_name_full 'Dalton transactions (Cambridge, England : 2003)'
_journal_page_first 674
_journal_page_last 679
_journal_paper_doi 10.1039/b616495a
_journal_year 2007
_chemical_formula_sum 'C4 H8 Cl4 O2 Re'
_chemical_formula_weight 416.10
_chemical_name_systematic
;
?
;
_space_group_IT_number 15
_symmetry_cell_setting monoclinic
_symmetry_space_group_name_Hall '-I 2ya'
_symmetry_space_group_name_H-M 'I 1 2/a 1'
_atom_sites_solution_hydrogens geom
_atom_sites_solution_primary direct
_atom_sites_solution_secondary difmap
_audit_creation_method SHELXL-97
_cell_angle_alpha 90.00
_cell_angle_beta 91.089(3)
_cell_angle_gamma 90.00
_cell_formula_units_Z 8
_cell_length_a 15.220(4)
_cell_length_b 7.996(2)
_cell_length_c 16.717(7)
_cell_measurement_temperature 193(2)
_cell_volume 2034.1(11)
_computing_structure_refinement 'SHELXL-97 (Sheldrick, 1997)'
_computing_structure_solution 'SHELXS-97 (Sheldrick, 1990)'
_diffrn_ambient_temperature 193(2)
_diffrn_measured_fraction_theta_full 0.988
_diffrn_measured_fraction_theta_max 0.988
_diffrn_radiation_monochromator graphite
_diffrn_radiation_source 'fine-focus sealed tube'
_diffrn_radiation_type MoK\a
_diffrn_radiation_wavelength 0.71073
_diffrn_reflns_av_R_equivalents 0.1150
_diffrn_reflns_av_sigmaI/netI 0.0758
_diffrn_reflns_limit_h_max 18
_diffrn_reflns_limit_h_min -18
_diffrn_reflns_limit_k_max 9
_diffrn_reflns_limit_k_min -9
_diffrn_reflns_limit_l_max 20
_diffrn_reflns_limit_l_min -20
_diffrn_reflns_number 6260
_diffrn_reflns_theta_full 25.35
_diffrn_reflns_theta_max 25.35
_diffrn_reflns_theta_min 2.44
_diffrn_standards_decay_% 0
_exptl_absorpt_coefficient_mu 12.951
_exptl_absorpt_correction_T_max 0.675
_exptl_absorpt_correction_T_min 0.156
_exptl_absorpt_correction_type integration
_exptl_crystal_density_diffrn 2.718
_exptl_crystal_density_method 'not measured'
_exptl_crystal_F_000 1528
_exptl_crystal_size_max 0.40
_exptl_crystal_size_mid 0.14
_exptl_crystal_size_min 0.03
_refine_diff_density_max 1.518
_refine_diff_density_min -2.130
_refine_diff_density_rms 0.242
_refine_ls_extinction_coef 0.00043(6)
_refine_ls_extinction_expression Fc^*^=kFc[1+0.001xFc^2^\l^3^/sin(2\q)]^-1/4^
_refine_ls_extinction_method SHELXL
_refine_ls_goodness_of_fit_ref 1.015
_refine_ls_hydrogen_treatment mixed
_refine_ls_matrix_type full
_refine_ls_number_parameters 101
_refine_ls_number_reflns 1850
_refine_ls_number_restraints 0
_refine_ls_restrained_S_all 1.015
_refine_ls_R_factor_all 0.0455
_refine_ls_R_factor_gt 0.0361
_refine_ls_shift/su_max 0.001
_refine_ls_shift/su_mean 0.000
_refine_ls_structure_factor_coef Fsqd
_refine_ls_weighting_details 'calc w=1/[\s^2^(Fo^2^)+(0.0300P)^2^+0.0000P] where P=(Fo^2^+2Fc^2^)/3'
_refine_ls_weighting_scheme calc
_refine_ls_wR_factor_gt 0.0752
_refine_ls_wR_factor_ref 0.0789
_reflns_number_gt 1518
_reflns_number_total 1850
_reflns_threshold_expression >2sigma(I)
_cod_data_source_file b616495a.txt
_cod_data_source_block f75yface
_cod_original_cell_volume 2034.0(11)
_cod_original_sg_symbol_H-M I2/a
_cod_database_code 7005088

loop_
_symmetry_equiv_pos_as_xyz
'x, y, z'
'-x+1/2, y, -z'
'x+1/2, y+1/2, z+1/2'
'-x+1, y+1/2, -z+1/2'
'-x, -y, -z'
'x-1/2, -y, z'
'-x+1/2, -y+1/2, -z+1/2'
'x, -y+1/2, z+1/2'

loop_
_atom_site_label
_atom_site_type_symbol
_atom_site_fract_x
_atom_site_fract_y
_atom_site_fract_z
_atom_site_U_iso_or_equiv
_atom_site_adp_type
_atom_site_occupancy
_atom_site_symmetry_multiplicity
_atom_site_calc_flag
_atom_site_refinement_flags
_atom_site_disorder_assembly
_atom_site_disorder_group
Re1 Re 0.628330(16) 0.18404(3) 0.133601(16) 0.02946(15) Uani 1 1 d . . .
Cl1 Cl 0.63491(11) 0.4716(2) 0.13684(12) 0.0433(5) Uani 1 1 d . . .
Cl2 Cl 0.59924(14) 0.1869(2) 0.26829(11) 0.0433(5) Uani 1 1 d . . .
Cl3 Cl 0.58389(12) -0.0911(2) 0.12725(13) 0.0452(5) Uani 1 1 d . . .
Cl4 Cl 0.62215(14) 0.1977(2) -0.00396(12) 0.0480(5) Uani 1 1 d . . .
O1 O 0.7353(3) 0.1447(7) 0.1420(4) 0.0499(14) Uani 1 1 d . . .
O2 O 0.4846(3) 0.2321(6) 0.1230(3) 0.0302(10) Uani 1 1 d . . .
C1 C 0.4412(5) 0.3580(10) 0.0703(5) 0.0422(18) Uani 1 1 d . . .
H1A H 0.4554 0.4727 0.0888 0.051 Uiso 1 1 calc R . .
H1B H 0.4608 0.3454 0.0145 0.051 Uiso 1 1 calc R . .
C2 C 0.3461(6) 0.3258(11) 0.0755(6) 0.057(3) Uani 1 1 d . . .
H2A H 0.3260 0.2493 0.0323 0.069 Uiso 1 1 calc R . .
H2B H 0.3124 0.4314 0.0713 0.069 Uiso 1 1 calc R . .
C3 C 0.3347(5) 0.2461(12) 0.1566(5) 0.052(2) Uani 1 1 d . . .
H3A H 0.3329 0.3315 0.1994 0.062 Uiso 1 1 calc R . .
H3B H 0.2805 0.1778 0.1580 0.062 Uiso 1 1 calc R . .
C4 C 0.4154(5) 0.1391(10) 0.1644(5) 0.0441(19) Uani 1 1 d . . .
H4A H 0.4317 0.1220 0.2215 0.053 Uiso 1 1 calc R . .
H4B H 0.4054 0.0286 0.1391 0.053 Uiso 1 1 calc R . .

loop_
_atom_site_aniso_label
_atom_site_aniso_U_11
_atom_site_aniso_U_22
_atom_site_aniso_U_33
_atom_site_aniso_U_23
_atom_site_aniso_U_13
_atom_site_aniso_U_12
Re1 0.0257(2) 0.0282(2) 0.0344(2) -0.00417(12) -0.00030(12) 0.00015(11)
Cl1 0.0396(11) 0.0306(10) 0.0600(12) -0.0026(8) 0.0099(9) -0.0089(7)
Cl2 0.0547(13) 0.0434(11) 0.0315(10) 0.0003(8) -0.0055(8) 0.0014(8)
Cl3 0.0437(12) 0.0263(9) 0.0654(13) -0.0085(9) -0.0034(9) 0.0021(7)
Cl4 0.0472(13) 0.0647(14) 0.0324(10) -0.0074(9) 0.0075(8) 0.0089(9)
O1 0.034(3) 0.052(3) 0.064(4) -0.011(3) -0.001(3) 0.005(2)
O2 0.026(3) 0.033(2) 0.032(3) 0.005(2) 0.0036(19) -0.001(2)
C1 0.032(4) 0.046(4) 0.048(5) 0.014(4) 0.004(3) 0.007(3)
C2 0.030(5) 0.080(7) 0.062(6) 0.004(5) -0.006(4) 0.018(4)
C3 0.038(5) 0.058(5) 0.061(6) -0.009(5) 0.004(4) -0.004(4)
C4 0.034(5) 0.048(4) 0.050(5) 0.007(4) -0.003(4) -0.010(3)

loop_
_atom_type_symbol
_atom_type_description
_atom_type_scat_dispersion_real
_atom_type_scat_dispersion_imag
_atom_type_scat_source
C C 0.0033 0.0016 'International Tables Vol C Tables 4.2.6.8 and 6.1.1.4'
H H 0.0000 0.0000 'International Tables Vol C Tables 4.2.6.8 and 6.1.1.4'
O O 0.0106 0.0060 'International Tables Vol C Tables 4.2.6.8 and 6.1.1.4'
Cl Cl 0.1484 0.1585 'International Tables Vol C Tables 4.2.6.8 and 6.1.1.4'
Re Re -1.0185 7.2310 'International Tables Vol C Tables 4.2.6.8 and 6.1.1.4'

loop_
_geom_angle_atom_site_label_1
_geom_angle_atom_site_label_2
_geom_angle_atom_site_label_3
_geom_angle
_geom_angle_site_symmetry_1
_geom_angle_site_symmetry_3
_geom_angle_publ_flag
O1 Re1 O2 179.0(2) . . ?
O1 Re1 Cl1 98.34(19) . . ?
O2 Re1 Cl1 82.62(13) . . ?
O1 Re1 Cl4 96.6(2) . . ?
O2 Re1 Cl4 83.72(13) . . ?
Cl1 Re1 Cl4 88.69(7) . . ?
O1 Re1 Cl2 97.2(2) . . ?
O2 Re1 Cl2 82.50(13) . . ?
Cl1 Re1 Cl2 88.64(7) . . ?
Cl4 Re1 Cl2 166.19(8) . . ?
O1 Re1 Cl3 96.28(19) . . ?
O2 Re1 Cl3 82.76(13) . . ?
Cl1 Re1 Cl3 165.38(6) . . ?
Cl4 Re1 Cl3 89.59(7) . . ?
Cl2 Re1 Cl3 89.58(7) . . ?
C4 O2 C1 107.9(5) . . ?
C4 O2 Re1 125.9(4) . . ?
C1 O2 Re1 126.2(4) . . ?
C2 C1 O2 105.9(6) . . ?
C1 C2 C3 104.8(6) . . ?
C4 C3 C2 102.2(7) . . ?
O2 C4 C3 105.2(6) . . ?

loop_
_geom_bond_atom_site_label_1
_geom_bond_atom_site_label_2
_geom_bond_distance
_geom_bond_site_symmetry_2
_geom_bond_publ_flag
Re1 O1 1.662(5) . ?
Re1 O2 2.224(4) . ?
Re1 Cl1 2.302(2) . ?
Re1 Cl4 2.302(2) . ?
Re1 Cl2 2.303(2) . ?
Re1 Cl3 2.3034(18) . ?
O2 C4 1.474(9) . ?
O2 C1 1.484(8) . ?
C1 C2 1.475(11) . ?
C2 C3 1.511(13) . ?
C3 C4 1.500(11) . ?
